data_4032554
loop_
_publ_author_name
'Jarvis, Tia S.'
'Collins, Carleton G.'
'Dempsey, Janel M.'
'Oliver, Allen G.'
'Smith, Bradley D.'

_publ_section_title
;
 Synthesis and Structure of 3,3-Dimethylindoline Squaraine Rotaxanes.
;
_journal_issue 11
_journal_name_full 'The Journal of organic chemistry'
_journal_page_first 5819
_journal_page_last 5825
_journal_paper_doi 10.1021/acs.joc.7b00655
_journal_volume 82
_journal_year 2017
_chemical_formula_moiety 'C56 H52 N4 O4, C28 H28 N2 O4'
_chemical_formula_sum 'C84 H80 N6 O8'
_chemical_formula_weight 1301.54
_space_group_crystal_system monoclinic
_space_group_IT_number 14
_space_group_name_Hall '-P 2ybc'
_space_group_name_H-M_alt 'P 1 21/c 1'
_symmetry_space_group_name_Hall '-P 2ybc'
_symmetry_space_group_name_H-M 'P 1 21/c 1'
_atom_sites_solution_hydrogens geom
_atom_sites_solution_primary vecmap
_atom_sites_solution_secondary difmap
_audit_creation_method SHELXL-2014/7
_cell_angle_alpha 90
_cell_angle_beta 112.420(3)
_cell_angle_gamma 90
_cell_formula_units_Z 2
_cell_length_a 10.9997(5)
_cell_length_b 25.0507(12)
_cell_length_c 13.0048(6)
_cell_measurement_reflns_used 5782
_cell_measurement_temperature 120(2)
_cell_measurement_theta_max 71.94
_cell_measurement_theta_min 3.53
_cell_volume 3312.6(3)
_computing_cell_refinement 'Bruker SAINT (Bruker, 2015)'
_computing_data_collection 'Bruker APEX-3 (Bruker, 2015)'
_computing_data_reduction 'Bruker SAINT (Bruker, 2015)'
_computing_molecular_graphics 'Bruker XP (Bruker, 2015)'
_computing_publication_material 'CIFTAB (Sheldrick, 2008)'
_computing_structure_refinement 'SHELXL-2014/7 (Sheldrick, 2015)'
_computing_structure_solution 'SHELXT-2014/2 (Sheldrick, 2015)'
_diffrn_ambient_temperature 120(2)
_diffrn_detector_area_resol_mean 8.33
_diffrn_measured_fraction_theta_full 0.999
_diffrn_measured_fraction_theta_max 0.994
_diffrn_measurement_device_type 'Bruker APEX-II'
_diffrn_measurement_method 'combination of \w and \f-scans '
_diffrn_radiation_type CuK\a
_diffrn_radiation_wavelength 1.54184
_diffrn_reflns_av_R_equivalents 0.0522
_diffrn_reflns_av_unetI/netI 0.0345
_diffrn_reflns_Laue_measured_fraction_full 0.999
_diffrn_reflns_Laue_measured_fraction_max 0.994
_diffrn_reflns_limit_h_max 13
_diffrn_reflns_limit_h_min -13
_diffrn_reflns_limit_k_max 30
_diffrn_reflns_limit_k_min -30
_diffrn_reflns_limit_l_max 15
_diffrn_reflns_limit_l_min -15
_diffrn_reflns_number 44055
_diffrn_reflns_point_group_measured_fraction_full 0.999
_diffrn_reflns_point_group_measured_fraction_max 0.994
_diffrn_reflns_theta_full 67.679
_diffrn_reflns_theta_max 72.229
_diffrn_reflns_theta_min 3.529
_diffrn_source 'Incoatec micro-focus'
_exptl_absorpt_coefficient_mu 0.669
_exptl_absorpt_correction_T_max 1.0000
_exptl_absorpt_correction_T_min 0.8105
_exptl_absorpt_correction_type multi-scan
_exptl_absorpt_process_details 'SADABS (Krause et al., 2015)'
_exptl_crystal_colour green
_exptl_crystal_density_diffrn 1.305
_exptl_crystal_description plate
_exptl_crystal_F_000 1380
_exptl_crystal_size_max 0.207
_exptl_crystal_size_mid 0.123
_exptl_crystal_size_min 0.023
_refine_diff_density_max 0.921
_refine_diff_density_min -0.310
_refine_diff_density_rms 0.070
_refine_ls_extinction_method none
_refine_ls_goodness_of_fit_ref 1.028
_refine_ls_hydrogen_treatment constr
_refine_ls_matrix_type full
_refine_ls_number_parameters 457
_refine_ls_number_reflns 6502
_refine_ls_number_restraints 1
_refine_ls_restrained_S_all 1.028
_refine_ls_R_factor_all 0.0896
_refine_ls_R_factor_gt 0.0779
_refine_ls_shift/su_max 0.008
_refine_ls_shift/su_mean 0.000
_refine_ls_structure_factor_coef Fsqd
_refine_ls_weighting_details 'w=1/[\s^2^(Fo^2^)+(0.1360P)^2^+2.8970P] where P=(Fo^2^+2Fc^2^)/3'
_refine_ls_weighting_scheme calc
_refine_ls_wR_factor_gt 0.2227
_refine_ls_wR_factor_ref 0.2358
_reflns_Friedel_coverage 0.000
_reflns_number_gt 5314
_reflns_number_total 6502
_reflns_threshold_expression 'I > 2\s(I)'
_cod_data_source_file jo7b00655_si_002.cif
_cod_data_source_block nd1604
_cod_database_code 4032554
_shelx_shelxl_version_number 2014/7
_shelx_space_group_comment
;
The symmetry employed for this shelxl refinement is uniquely defined
by the following loop, which should always be used as a source of
symmetry information in preference to the above space-group names.
They are only intended as comments.
;
_shelx_estimated_absorpt_t_min 0.874
_shelx_estimated_absorpt_t_max 0.985
_diffrn_source_monochromator 'MONTEL Multi-layer'

loop_
_space_group_symop_operation_xyz
'x, y, z'
'-x, y+1/2, -z+1/2'
'-x, -y, -z'
'x, -y-1/2, z-1/2'

loop_
_atom_site_label
_atom_site_type_symbol
_atom_site_fract_x
_atom_site_fract_y
_atom_site_fract_z
_atom_site_U_iso_or_equiv
_atom_site_adp_type
_atom_site_occupancy
_atom_site_site_symmetry_order
_atom_site_calc_flag
_atom_site_refinement_flags_posn
_atom_site_refinement_flags_adp
_atom_site_refinement_flags_occupancy
_atom_site_disorder_assembly
_atom_site_disorder_group
O1 O 0.52435(19) 0.41238(7) 0.46845(14) 0.0380(4) Uani 1 1 d . . . . .
O2 O 0.1271(3) 0.75313(10) -0.03171(19) 0.0675(7) Uani 1 1 d . . . . .
N1 N 0.3811(2) 0.61006(9) 0.30206(18) 0.0374(5) Uani 1 1 d . . . . .
H1 H 0.4083 0.6131 0.3748 0.045 Uiso 1 1 calc R U . . .
C1 C 0.5119(2) 0.46067(10) 0.4860(2) 0.0314(5) Uani 1 1 d . . . . .
C2 C 0.4736(2) 0.50798(10) 0.4151(2) 0.0313(5) Uani 1 1 d . . . . .
C3 C 0.4380(2) 0.51687(10) 0.3019(2) 0.0339(5) Uani 1 1 d . . . . .
H3 H 0.4452 0.4879 0.2573 0.041 Uiso 1 1 calc R U . . .
C4 C 0.3925(2) 0.56549(10) 0.2496(2) 0.0342(5) Uani 1 1 d . . . . .
C5 C 0.3464(3) 0.57709(11) 0.1243(2) 0.0362(5) Uani 1 1 d . . . . .
C6 C 0.2923(3) 0.63307(11) 0.1194(2) 0.0381(6) Uani 1 1 d . . . . .
C7 C 0.3207(3) 0.65138(11) 0.2270(2) 0.0387(6) Uani 1 1 d . . . . .
C8 C 0.2862(3) 0.70208(12) 0.2487(2) 0.0469(7) Uani 1 1 d . . . . .
H8 H 0.3064 0.7141 0.3227 0.056 Uiso 1 1 calc R U . . .
C9 C 0.2209(3) 0.73463(12) 0.1577(3) 0.0507(7) Uani 1 1 d . . . . .
H9 H 0.1955 0.7696 0.1696 0.061 Uiso 1 1 calc R U . . .
C10 C 0.1923(3) 0.71699(13) 0.0504(3) 0.0523(7) Uani 1 1 d . . . . .
C11 C 0.2272(3) 0.66564(12) 0.0295(2) 0.0435(6) Uani 1 1 d . . . . .
H11 H 0.2068 0.6535 -0.0444 0.052 Uiso 1 1 calc R U . . .
C12 C 0.2472(3) 0.53626(12) 0.0503(2) 0.0429(6) Uani 1 1 d . . . . .
H12A H 0.2914 0.5019 0.0540 0.064 Uiso 1 1 calc R U . . .
H12B H 0.2118 0.5490 -0.0267 0.064 Uiso 1 1 calc R U . . .
H12C H 0.1753 0.5318 0.0764 0.064 Uiso 1 1 calc R U . . .
C13 C 0.4660(3) 0.57798(12) 0.0898(2) 0.0433(6) Uani 1 1 d . . . . .
H13A H 0.5297 0.6045 0.1346 0.065 Uiso 1 1 calc R U . . .
H13B H 0.4368 0.5874 0.0109 0.065 Uiso 1 1 calc R U . . .
H13C H 0.5072 0.5426 0.1020 0.065 Uiso 1 1 calc R U . . .
C14 C 0.0607(4) 0.73339(14) -0.1387(3) 0.0616(9) Uani 1 1 d . . . . .
H14A H 0.1238 0.7167 -0.1654 0.092 Uiso 1 1 calc R U . . .
H14B H 0.0158 0.7628 -0.1884 0.092 Uiso 1 1 calc R U . . .
H14C H -0.0041 0.7068 -0.1375 0.092 Uiso 1 1 calc R U . . .
O3 O 0.0731(2) 0.38183(13) 0.0922(2) 0.0726(8) Uani 1 1 d . . . . .
O4 O 0.7536(2) 0.35772(10) 0.20792(18) 0.0515(5) Uani 1 1 d . . . . .
N2 N 0.2043(2) 0.40136(10) 0.2660(2) 0.0480(6) Uani 1 1 d . . . . .
H2N H 0.2853 0.4053 0.3148 0.058 Uiso 1 1 calc R U . . .
N3 N 0.7027(2) 0.38181(10) 0.3534(2) 0.0439(6) Uani 1 1 d . . . . .
H3N H 0.6411 0.3859 0.3805 0.053 Uiso 1 1 calc R U . . .
C15 C 0.0936(3) 0.41646(14) 0.2960(4) 0.0650(11) Uani 1 1 d . . . . .
H15A H 0.0722 0.3861 0.3349 0.078 Uiso 1 1 calc R U . . .
H15B H 0.0159 0.4233 0.2271 0.078 Uiso 1 1 calc R U . . .
C16 C 0.1836(3) 0.38172(12) 0.1657(3) 0.0448(6) Uani 1 1 d . . . . .
C17 C 0.2986(3) 0.35962(11) 0.1451(2) 0.0396(6) Uani 1 1 d . . . . .
C18 C 0.4280(2) 0.37234(10) 0.2102(2) 0.0335(5) Uani 1 1 d . . . . .
H18 H 0.4471 0.3960 0.2716 0.040 Uiso 1 1 calc R U . . .
C19 C 0.5293(3) 0.35043(10) 0.1854(2) 0.0357(5) Uani 1 1 d . . . . .
C20 C 0.5012(3) 0.31489(12) 0.0972(2) 0.0462(7) Uani 1 1 d . . . . .
H20 H 0.5712 0.3005 0.0801 0.055 Uiso 1 1 calc R U . . .
C21 C 0.3721(3) 0.29995(12) 0.0333(3) 0.0522(7) Uani 1 1 d . . . . .
C22 C 0.2720(3) 0.32382(12) 0.0575(2) 0.0498(7) Uani 1 1 d . . . . .
H22 H 0.1831 0.3155 0.0130 0.060 Uiso 1 1 calc R U . . .
C23 C 0.6704(3) 0.36387(11) 0.2496(2) 0.0389(6) Uani 1 1 d . . . . .
C24 C 0.8401(3) 0.39472(15) 0.4230(3) 0.0539(8) Uani 1 1 d . . . . .
H24A H 0.8891 0.4018 0.3745 0.065 Uiso 1 1 calc R U . . .
H24B H 0.8813 0.3636 0.4705 0.065 Uiso 1 1 calc R U . . .
C25 C 0.8503(2) 0.44280(13) 0.4958(2) 0.0433(6) Uani 1 1 d . . . . .
C26 C 0.8234(2) 0.49352(14) 0.4468(3) 0.0486(7) Uani 1 1 d . . . . .
C27 C 0.7895(3) 0.50081(19) 0.3299(3) 0.0662(10) Uani 1 1 d . . . . .
H27 H 0.7834 0.4706 0.2841 0.079 Uiso 1 1 calc R U . . .
C28 C 0.7663(4) 0.5495(3) 0.2839(4) 0.0865(16) Uani 1 1 d . . . . .
H28 H 0.7483 0.5532 0.2068 0.104 Uiso 1 1 calc R U . . .
C29 C 0.7679(4) 0.5944(2) 0.3456(5) 0.0958(19) Uani 1 1 d . . . . .
H29 H 0.7471 0.6282 0.3103 0.115 Uiso 1 1 calc R U . . .
C30 C 0.8001(3) 0.59009(17) 0.4598(5) 0.0787(13) Uani 1 1 d . . . . .
H30 H 0.7997 0.6211 0.5018 0.094 Uiso 1 1 calc R U . . .
C31 C 0.8335(3) 0.54014(13) 0.5140(3) 0.0515(8) Uani 1 1 d . . . . .
C32 C 0.8803(3) 0.53464(12) 0.6304(3) 0.0482(7) Uani 1 1 d . . . . .
C33 C 0.9104(2) 0.48420(12) 0.6795(2) 0.0424(6) Uani 1 1 d . . . . .
C34 C 0.9639(3) 0.47724(16) 0.7973(3) 0.0558(8) Uani 1 1 d . . . . .
H34 H 0.9777 0.5078 0.8438 0.067 Uiso 1 1 calc R U . . .
C35 C 0.9954(3) 0.42852(19) 0.8448(3) 0.0654(10) Uani 1 1 d . . . . .
H35 H 1.0344 0.4255 0.9235 0.078 Uiso 1 1 calc R U . . .
C36 C 0.9710(3) 0.38306(16) 0.7796(3) 0.0606(9) Uani 1 1 d . . . . .
H36 H 0.9901 0.3490 0.8142 0.073 Uiso 1 1 calc R U . . .
C37 C 0.9199(3) 0.38633(13) 0.6658(3) 0.0531(8) Uani 1 1 d . . . . .
H37 H 0.9033 0.3545 0.6228 0.064 Uiso 1 1 calc R U . . .
C38 C 0.8909(2) 0.43713(11) 0.6104(2) 0.0405(6) Uani 1 1 d . . . . .
C39 C 0.3433(4) 0.25827(14) -0.0599(3) 0.0675(10) Uani 1 1 d . . . . .
C40A C 0.1911(7) 0.2336(3) -0.0847(6) 0.0498(15) Uiso 0.459(3) 1 d . . P A 1
H40A H 0.1907 0.2161 -0.0175 0.075 Uiso 0.459(3) 1 calc R U P A 1
H40B H 0.1271 0.2629 -0.1054 0.075 Uiso 0.459(3) 1 calc R U P A 1
H40C H 0.1675 0.2077 -0.1457 0.075 Uiso 0.459(3) 1 calc R U P A 1
C41A C 0.4325(10) 0.2138(4) -0.0310(9) 0.065(3) Uiso 0.459(3) 1 d . . P A 1
H41A H 0.4343 0.1976 0.0382 0.097 Uiso 0.459(3) 1 calc R U P A 1
H41B H 0.4032 0.1872 -0.0908 0.097 Uiso 0.459(3) 1 calc R U P A 1
H41C H 0.5209 0.2262 -0.0206 0.097 Uiso 0.459(3) 1 calc R U P A 1
C42A C 0.3373(13) 0.2830(4) -0.1597(8) 0.068(2) Uiso 0.459(3) 1 d . . P A 1
H42A H 0.2758 0.3131 -0.1770 0.102 Uiso 0.459(3) 1 calc R U P A 1
H42B H 0.4249 0.2960 -0.1505 0.102 Uiso 0.459(3) 1 calc R U P A 1
H42C H 0.3072 0.2571 -0.2207 0.102 Uiso 0.459(3) 1 calc R U P A 1
C40B C 0.2120(13) 0.2484(5) -0.1291(11) 0.066(3) Uiso 0.316(3) 1 d . . P A 2
H40D H 0.1682 0.2823 -0.1593 0.099 Uiso 0.316(3) 1 calc R U P A 2
H40E H 0.2090 0.2250 -0.1903 0.099 Uiso 0.316(3) 1 calc R U P A 2
H40F H 0.1668 0.2312 -0.0860 0.099 Uiso 0.316(3) 1 calc R U P A 2
C41B C 0.4164(12) 0.2065(4) -0.0103(9) 0.035(2) Uiso 0.316(3) 1 d . . P A 2
H41D H 0.5076 0.2149 0.0374 0.052 Uiso 0.316(3) 1 calc R U P A 2
H41E H 0.3731 0.1889 0.0338 0.052 Uiso 0.316(3) 1 calc R U P A 2
H41F H 0.4153 0.1828 -0.0705 0.052 Uiso 0.316(3) 1 calc R U P A 2
C42B C 0.4176(13) 0.2756(5) -0.1477(10) 0.059(3) Uiso 0.316(3) 1 d . . P A 2
H42D H 0.5107 0.2832 -0.1047 0.088 Uiso 0.316(3) 1 calc R U P A 2
H42E H 0.4099 0.2462 -0.1995 0.088 Uiso 0.316(3) 1 calc R U P A 2
H42F H 0.3750 0.3076 -0.1896 0.088 Uiso 0.316(3) 1 calc R U P A 2
C40C C 0.4881(19) 0.2466(8) -0.0836(17) 0.074(5) Uiso 0.225(3) 1 d . . P A 3
H40G H 0.5045 0.2769 -0.1243 0.110 Uiso 0.225(3) 1 calc R U P A 3
H40H H 0.5622 0.2426 -0.0122 0.110 Uiso 0.225(3) 1 calc R U P A 3
H40I H 0.4781 0.2140 -0.1275 0.110 Uiso 0.225(3) 1 calc R U P A 3
C41C C 0.360(3) 0.2087(10) -0.004(2) 0.092(7) Uiso 0.225(3) 1 d . . P A 3
H41G H 0.4141 0.2136 0.0746 0.138 Uiso 0.225(3) 1 calc R U P A 3
H41H H 0.2736 0.1946 -0.0124 0.138 Uiso 0.225(3) 1 calc R U P A 3
H41I H 0.4032 0.1835 -0.0372 0.138 Uiso 0.225(3) 1 calc R U P A 3
C42C C 0.284(2) 0.2868(7) -0.1673(14) 0.057(4) Uiso 0.225(3) 1 d . . P A 3
H42G H 0.3066 0.3248 -0.1562 0.086 Uiso 0.225(3) 1 calc R U P A 3
H42H H 0.3175 0.2717 -0.2208 0.086 Uiso 0.225(3) 1 calc R U P A 3
H42I H 0.1880 0.2828 -0.1960 0.086 Uiso 0.225(3) 1 calc R U P A 3

loop_
_atom_site_aniso_label
_atom_site_aniso_U_11
_atom_site_aniso_U_22
_atom_site_aniso_U_33
_atom_site_aniso_U_23
_atom_site_aniso_U_13
_atom_site_aniso_U_12
O1 0.0487(10) 0.0318(9) 0.0341(9) -0.0016(7) 0.0166(8) 0.0024(7)
O2 0.100(2) 0.0495(13) 0.0446(12) 0.0125(10) 0.0177(12) 0.0213(13)
N1 0.0462(12) 0.0353(11) 0.0289(10) -0.0003(8) 0.0124(9) 0.0028(9)
C1 0.0296(11) 0.0333(12) 0.0320(12) -0.0008(9) 0.0125(9) -0.0011(9)
C2 0.0291(11) 0.0331(12) 0.0327(11) -0.0015(9) 0.0127(9) -0.0005(9)
C3 0.0374(12) 0.0336(12) 0.0315(12) -0.0019(9) 0.0141(10) 0.0018(10)
C4 0.0357(12) 0.0362(13) 0.0315(12) -0.0018(9) 0.0136(10) -0.0004(10)
C5 0.0385(13) 0.0391(13) 0.0312(12) 0.0008(10) 0.0134(10) 0.0019(10)
C6 0.0402(13) 0.0382(14) 0.0374(13) 0.0004(10) 0.0163(11) 0.0006(11)
C7 0.0438(14) 0.0358(13) 0.0355(13) 0.0028(10) 0.0141(11) 0.0030(11)
C8 0.0623(18) 0.0399(15) 0.0364(14) -0.0021(11) 0.0164(13) 0.0042(13)
C9 0.0653(19) 0.0367(15) 0.0490(17) 0.0020(12) 0.0207(14) 0.0078(13)
C10 0.0656(19) 0.0473(17) 0.0436(16) 0.0135(13) 0.0203(14) 0.0172(14)
C11 0.0513(15) 0.0459(15) 0.0320(13) 0.0034(11) 0.0146(11) 0.0056(12)
C12 0.0422(14) 0.0457(15) 0.0359(13) -0.0047(11) 0.0094(11) -0.0034(12)
C13 0.0443(14) 0.0478(15) 0.0413(14) 0.0024(11) 0.0203(12) 0.0030(12)
C14 0.073(2) 0.0502(18) 0.0490(18) 0.0144(14) 0.0097(16) 0.0075(16)
O3 0.0340(11) 0.110(2) 0.0618(15) -0.0065(14) 0.0045(10) -0.0035(12)
O4 0.0468(11) 0.0678(14) 0.0496(12) -0.0097(10) 0.0292(9) 0.0021(10)
N2 0.0284(11) 0.0451(13) 0.0701(17) -0.0149(12) 0.0183(11) -0.0027(9)
N3 0.0289(10) 0.0623(15) 0.0430(13) -0.0167(11) 0.0165(9) -0.0027(10)
C15 0.0360(15) 0.0491(18) 0.119(3) -0.0271(19) 0.0399(18) -0.0084(13)
C16 0.0339(13) 0.0452(15) 0.0489(16) 0.0029(12) 0.0086(11) -0.0029(11)
C17 0.0390(13) 0.0358(13) 0.0382(13) 0.0002(10) 0.0085(11) -0.0038(11)
C18 0.0374(12) 0.0303(12) 0.0316(12) -0.0004(9) 0.0117(10) -0.0015(10)
C19 0.0422(13) 0.0333(12) 0.0313(12) -0.0006(9) 0.0137(10) 0.0018(10)
C20 0.0575(17) 0.0415(15) 0.0386(14) -0.0067(11) 0.0172(12) 0.0060(13)
C21 0.0648(19) 0.0393(15) 0.0414(15) -0.0079(12) 0.0077(13) 0.0040(13)
C22 0.0511(16) 0.0433(15) 0.0424(15) -0.0074(12) 0.0037(12) -0.0064(13)
C23 0.0394(13) 0.0423(14) 0.0388(13) -0.0029(10) 0.0192(11) 0.0038(11)
C24 0.0286(13) 0.074(2) 0.0583(18) -0.0211(16) 0.0163(12) 0.0010(13)
C25 0.0225(11) 0.0575(17) 0.0505(16) -0.0107(13) 0.0147(11) -0.0029(11)
C26 0.0212(11) 0.070(2) 0.0557(17) 0.0023(14) 0.0156(11) -0.0006(12)
C27 0.0273(13) 0.110(3) 0.060(2) 0.020(2) 0.0160(13) 0.0023(16)
C28 0.0371(17) 0.127(4) 0.095(3) 0.046(3) 0.0244(19) 0.012(2)
C29 0.0426(19) 0.103(4) 0.134(5) 0.072(4) 0.025(2) 0.017(2)
C30 0.0380(17) 0.063(2) 0.136(4) 0.020(2) 0.034(2) 0.0102(15)
C31 0.0239(12) 0.0534(17) 0.077(2) 0.0083(15) 0.0192(13) 0.0023(11)
C32 0.0249(12) 0.0437(15) 0.079(2) -0.0125(14) 0.0226(13) -0.0029(11)
C33 0.0246(11) 0.0513(16) 0.0525(16) -0.0114(12) 0.0159(11) -0.0034(11)
C34 0.0362(14) 0.077(2) 0.0538(18) -0.0154(16) 0.0161(13) -0.0021(14)
C35 0.0423(16) 0.104(3) 0.0497(18) 0.0047(19) 0.0173(14) 0.0058(18)
C36 0.0459(16) 0.069(2) 0.066(2) 0.0177(17) 0.0197(15) 0.0057(15)
C37 0.0402(15) 0.0486(17) 0.072(2) -0.0059(15) 0.0233(14) -0.0023(13)
C38 0.0258(11) 0.0436(15) 0.0534(16) -0.0089(12) 0.0167(11) -0.0027(10)
C39 0.090(3) 0.0461(18) 0.0493(18) -0.0177(14) 0.0078(17) 0.0042(17)

loop_
_atom_type_symbol
_atom_type_description
_atom_type_scat_dispersion_real
_atom_type_scat_dispersion_imag
_atom_type_scat_source
C C 0.0181 0.0091 'International Tables Vol C Tables 4.2.6.8 and 6.1.1.4'
H H 0.0000 0.0000 'International Tables Vol C Tables 4.2.6.8 and 6.1.1.4'
N N 0.0311 0.0180 'International Tables Vol C Tables 4.2.6.8 and 6.1.1.4'
O O 0.0492 0.0322 'International Tables Vol C Tables 4.2.6.8 and 6.1.1.4'

loop_
_geom_angle_atom_site_label_1
_geom_angle_atom_site_label_2
_geom_angle_atom_site_label_3
_geom_angle
_geom_angle_site_symmetry_1
_geom_angle_site_symmetry_3
C10 O2 C14 117.5(3) . .
C4 N1 C7 111.9(2) . .
C4 N1 H1 124.1 . .
C7 N1 H1 124.1 . .
O1 C1 C2 134.1(2) . .
O1 C1 C2 134.3(2) . 3_666
C2 C1 C2 91.6(2) . 3_666
O1 C1 C1 179.0(2) . 3_666
C2 C1 C1 45.82(14) . 3_666
C2 C1 C1 45.78(14) 3_666 3_666
C3 C2 C1 134.1(2) . .
C3 C2 C1 137.5(2) . 3_666
C1 C2 C1 88.4(2) . 3_666
C2 C3 C4 124.2(2) . .
C2 C3 H3 117.9 . .
C4 C3 H3 117.9 . .
N1 C4 C3 124.6(2) . .
N1 C4 C5 109.0(2) . .
C3 C4 C5 126.5(2) . .
C6 C5 C12 114.6(2) . .
C6 C5 C4 100.6(2) . .
C12 C5 C4 114.0(2) . .
C6 C5 C13 109.8(2) . .
C12 C5 C13 107.9(2) . .
C4 C5 C13 109.7(2) . .
C11 C6 C7 120.1(3) . .
C11 C6 C5 130.6(2) . .
C7 C6 C5 109.3(2) . .
C8 C7 C6 122.3(2) . .
C8 C7 N1 129.0(2) . .
C6 C7 N1 108.7(2) . .
C7 C8 C9 117.2(3) . .
C7 C8 H8 121.4 . .
C9 C8 H8 121.4 . .
C10 C9 C8 121.2(3) . .
C10 C9 H9 119.4 . .
C8 C9 H9 119.4 . .
O2 C10 C9 115.1(3) . .
O2 C10 C11 123.8(3) . .
C9 C10 C11 121.1(3) . .
C6 C11 C10 118.1(3) . .
C6 C11 H11 120.9 . .
C10 C11 H11 120.9 . .
C5 C12 H12A 109.5 . .
C5 C12 H12B 109.5 . .
H12A C12 H12B 109.5 . .
C5 C12 H12C 109.5 . .
H12A C12 H12C 109.5 . .
H12B C12 H12C 109.5 . .
C5 C13 H13A 109.5 . .
C5 C13 H13B 109.5 . .
H13A C13 H13B 109.5 . .
C5 C13 H13C 109.5 . .
H13A C13 H13C 109.5 . .
H13B C13 H13C 109.5 . .
O2 C14 H14A 109.5 . .
O2 C14 H14B 109.5 . .
H14A C14 H14B 109.5 . .
O2 C14 H14C 109.5 . .
H14A C14 H14C 109.5 . .
H14B C14 H14C 109.5 . .
C16 N2 C15 120.6(3) . .
C16 N2 H2N 119.7 . .
C15 N2 H2N 119.7 . .
C23 N3 C24 120.7(2) . .
C23 N3 H3N 119.7 . .
C24 N3 H3N 119.7 . .
N2 C15 C32 113.7(2) . 3_666
N2 C15 H15A 108.8 . .
C32 C15 H15A 108.8 3_666 .
N2 C15 H15B 108.8 . .
C32 C15 H15B 108.8 3_666 .
H15A C15 H15B 107.7 . .
O3 C16 N2 120.8(3) . .
O3 C16 C17 121.1(3) . .
N2 C16 C17 118.2(2) . .
C18 C17 C22 119.6(3) . .
C18 C17 C16 123.1(2) . .
C22 C17 C16 117.2(3) . .
C19 C18 C17 119.7(2) . .
C19 C18 H18 120.1 . .
C17 C18 H18 120.1 . .
C18 C19 C20 120.0(3) . .
C18 C19 C23 122.5(2) . .
C20 C19 C23 117.5(2) . .
C19 C20 C21 121.3(3) . .
C19 C20 H20 119.4 . .
C21 C20 H20 119.4 . .
C22 C21 C20 117.6(3) . .
C22 C21 C39 121.8(3) . .
C20 C21 C39 120.6(3) . .
C21 C22 C17 121.7(3) . .
C21 C22 H22 119.1 . .
C17 C22 H22 119.1 . .
O4 C23 N3 121.9(3) . .
O4 C23 C19 120.8(2) . .
N3 C23 C19 117.3(2) . .
N3 C24 C25 112.0(2) . .
N3 C24 H24A 109.2 . .
C25 C24 H24A 109.2 . .
N3 C24 H24B 109.2 . .
C25 C24 H24B 109.2 . .
H24A C24 H24B 107.9 . .
C38 C25 C26 120.4(3) . .
C38 C25 C24 120.5(3) . .
C26 C25 C24 119.0(3) . .
C25 C26 C27 121.5(3) . .
C25 C26 C31 120.4(3) . .
C27 C26 C31 118.1(3) . .
C28 C27 C26 121.2(5) . .
C28 C27 H27 119.4 . .
C26 C27 H27 119.4 . .
C27 C28 C29 121.7(5) . .
C27 C28 H28 119.1 . .
C29 C28 H28 119.1 . .
C28 C29 C30 120.0(4) . .
C28 C29 H29 120.0 . .
C30 C29 H29 120.0 . .
C29 C30 C31 120.8(5) . .
C29 C30 H30 119.6 . .
C31 C30 H30 119.6 . .
C32 C31 C30 122.8(4) . .
C32 C31 C26 119.1(3) . .
C30 C31 C26 118.1(4) . .
C33 C32 C31 120.4(3) . .
C33 C32 C15 119.2(3) . 3_666
C31 C32 C15 120.3(3) . 3_666
C32 C33 C34 122.0(3) . .
C32 C33 C38 120.0(3) . .
C34 C33 C38 118.0(3) . .
C35 C34 C33 122.0(3) . .
C35 C34 H34 119.0 . .
C33 C34 H34 119.0 . .
C34 C35 C36 120.4(3) . .
C34 C35 H35 119.8 . .
C36 C35 H35 119.8 . .
C37 C36 C35 121.1(3) . .
C37 C36 H36 119.4 . .
C35 C36 H36 119.4 . .
C36 C37 C38 121.0(3) . .
C36 C37 H37 119.5 . .
C38 C37 H37 119.5 . .
C25 C38 C37 123.1(3) . .
C25 C38 C33 119.5(3) . .
C37 C38 C33 117.3(3) . .
C42A C39 C41A 111.6(7) . .
C41C C39 C42C 146.1(13) . .
C40B C39 C41B 111.6(7) . .
C40B C39 C21 118.5(6) . .
C41C C39 C21 104.3(11) . .
C42A C39 C21 110.4(5) . .
C41A C39 C21 113.9(5) . .
C42C C39 C21 107.4(7) . .
C41B C39 C21 109.0(5) . .
C40B C39 C42B 104.9(7) . .
C41B C39 C42B 100.9(7) . .
C21 C39 C42B 110.4(5) . .
C42A C39 C40A 106.7(6) . .
C41A C39 C40A 107.1(6) . .
C21 C39 C40A 106.8(4) . .
C41C C39 C40C 89.7(14) . .
C42C C39 C40C 91.1(10) . .
C21 C39 C40C 108.8(7) . .
C39 C40A H40A 109.5 . .
C39 C40A H40B 109.5 . .
H40A C40A H40B 109.5 . .
C39 C40A H40C 109.5 . .
H40A C40A H40C 109.5 . .
H40B C40A H40C 109.5 . .
C39 C41A H41A 109.5 . .
C39 C41A H41B 109.5 . .
H41A C41A H41B 109.5 . .
C39 C41A H41C 109.5 . .
H41A C41A H41C 109.5 . .
H41B C41A H41C 109.5 . .
C39 C42A H42A 109.5 . .
C39 C42A H42B 109.5 . .
H42A C42A H42B 109.5 . .
C39 C42A H42C 109.5 . .
H42A C42A H42C 109.5 . .
H42B C42A H42C 109.5 . .
C39 C40B H40D 109.5 . .
C39 C40B H40E 109.5 . .
H40D C40B H40E 109.5 . .
C39 C40B H40F 109.5 . .
H40D C40B H40F 109.5 . .
H40E C40B H40F 109.5 . .
C39 C41B H41D 109.5 . .
C39 C41B H41E 109.5 . .
H41D C41B H41E 109.5 . .
C39 C41B H41F 109.5 . .
H41D C41B H41F 109.5 . .
H41E C41B H41F 109.5 . .
C39 C42B H42D 109.5 . .
C39 C42B H42E 109.5 . .
H42D C42B H42E 109.5 . .
C39 C42B H42F 109.5 . .
H42D C42B H42F 109.5 . .
H42E C42B H42F 109.5 . .
C39 C40C H40G 109.5 . .
C39 C40C H40H 109.5 . .
H40G C40C H40H 109.5 . .
C39 C40C H40I 109.5 . .
H40G C40C H40I 109.5 . .
H40H C40C H40I 109.5 . .
C39 C41C H41G 109.5 . .
C39 C41C H41H 109.5 . .
H41G C41C H41H 109.5 . .
C39 C41C H41I 109.5 . .
H41G C41C H41I 109.5 . .
H41H C41C H41I 109.5 . .
C39 C42C H42G 109.5 . .
C39 C42C H42H 109.5 . .
H42G C42C H42H 109.5 . .
C39 C42C H42I 109.5 . .
H42G C42C H42I 109.5 . .
H42H C42C H42I 109.5 . .

loop_
_geom_bond_atom_site_label_1
_geom_bond_atom_site_label_2
_geom_bond_distance
_geom_bond_site_symmetry_2
O1 C1 1.248(3) .
O2 C10 1.374(4) .
O2 C14 1.392(4) .
N1 C4 1.339(3) .
N1 C7 1.404(3) .
N1 H1 0.8800 .
C1 C2 1.462(3) .
C1 C2 1.463(3) 3_666
C1 C1 2.039(5) 3_666
C2 C3 1.390(3) .
C2 C1 1.463(3) 3_666
C3 C4 1.392(4) .
C3 H3 0.9500 .
C4 C5 1.539(3) .
C5 C6 1.515(4) .
C5 C12 1.537(4) .
C5 C13 1.544(4) .
C6 C11 1.381(4) .
C6 C7 1.390(4) .
C7 C8 1.385(4) .
C8 C9 1.390(4) .
C8 H8 0.9500 .
C9 C10 1.381(4) .
C9 H9 0.9500 .
C10 C11 1.399(4) .
C11 H11 0.9500 .
C12 H12A 0.9800 .
C12 H12B 0.9800 .
C12 H12C 0.9800 .
C13 H13A 0.9800 .
C13 H13B 0.9800 .
C13 H13C 0.9800 .
C14 H14A 0.9800 .
C14 H14B 0.9800 .
C14 H14C 0.9800 .
O3 C16 1.226(4) .
O4 C23 1.238(3) .
N2 C16 1.331(4) .
N2 C15 1.463(4) .
N2 H2N 0.8800 .
N3 C23 1.337(3) .
N3 C24 1.471(3) .
N3 H3N 0.8800 .
C15 C32 1.513(4) 3_666
C15 H15A 0.9900 .
C15 H15B 0.9900 .
C16 C17 1.495(4) .
C17 C18 1.388(4) .
C17 C22 1.391(4) .
C18 C19 1.387(4) .
C18 H18 0.9500 .
C19 C20 1.390(4) .
C19 C23 1.493(4) .
C20 C21 1.395(5) .
C20 H20 0.9500 .
C21 C22 1.390(5) .
C21 C39 1.538(4) .
C22 H22 0.9500 .
C24 C25 1.510(4) .
C24 H24A 0.9900 .
C24 H24B 0.9900 .
C25 C38 1.390(4) .
C25 C26 1.402(5) .
C26 C27 1.432(5) .
C26 C31 1.438(5) .
C27 C28 1.339(7) .
C27 H27 0.9500 .
C28 C29 1.377(8) .
C28 H28 0.9500 .
C29 C30 1.394(8) .
C29 H29 0.9500 .
C30 C31 1.414(5) .
C30 H30 0.9500 .
C31 C32 1.407(5) .
C32 C33 1.398(5) .
C32 C15 1.513(4) 3_666
C33 C34 1.427(5) .
C33 C38 1.448(4) .
C34 C35 1.352(6) .
C34 H34 0.9500 .
C35 C36 1.384(6) .
C35 H35 0.9500 .
C36 C37 1.370(5) .
C36 H36 0.9500 .
C37 C38 1.437(4) .
C37 H37 0.9500 .
C39 C40B 1.402(13) .
C39 C41C 1.41(3) .
C39 C42A 1.417(10) .
C39 C41A 1.437(11) .
C39 C42C 1.480(17) .
C39 C41B 1.532(11) .
C39 C42B 1.694(12) .
C39 C40A 1.695(8) .
C39 C40C 1.76(2) .
C40A H40A 0.9800 .
C40A H40B 0.9800 .
C40A H40C 0.9800 .
C41A H41A 0.9800 .
C41A H41B 0.9800 .
C41A H41C 0.9800 .
C42A H42A 0.9800 .
C42A H42B 0.9800 .
C42A H42C 0.9800 .
C40B H40D 0.9800 .
C40B H40E 0.9800 .
C40B H40F 0.9800 .
C41B H41D 0.9800 .
C41B H41E 0.9800 .
C41B H41F 0.9800 .
C42B H42D 0.9800 .
C42B H42E 0.9800 .
C42B H42F 0.9800 .
C40C H40G 0.9800 .
C40C H40H 0.9800 .
C40C H40I 0.9800 .
C41C H41G 0.9800 .
C41C H41H 0.9800 .
C41C H41I 0.9800 .
C42C H42G 0.9800 .
C42C H42H 0.9800 .
C42C H42I 0.9800 .

loop_
_geom_hbond_atom_site_label_D
_geom_hbond_atom_site_label_H
_geom_hbond_atom_site_label_A
_geom_hbond_distance_DH
_geom_hbond_distance_HA
_geom_hbond_distance_DA
_geom_hbond_angle_DHA
_geom_hbond_site_symmetry_A
N1 H1 O1 0.88 1.99 2.817(3) 156.2 3_666
N2 H2N O1 0.88 2.63 3.511(3) 176.4 .
N3 H3N O1 0.88 2.13 2.985(3) 165.1 .

loop_
_geom_torsion_atom_site_label_1
_geom_torsion_atom_site_label_2
_geom_torsion_atom_site_label_3
_geom_torsion_atom_site_label_4
_geom_torsion
_geom_torsion_site_symmetry_1
_geom_torsion_site_symmetry_4
O1 C1 C2 C3 -0.7(5) . .
C2 C1 C2 C3 -179.3(3) 3_666 .
C1 C1 C2 C3 -179.3(3) 3_666 .
O1 C1 C2 C1 178.6(4) . 3_666
C2 C1 C2 C1 -0.002(0) 3_666 3_666
C1 C2 C3 C4 173.6(2) . .
C1 C2 C3 C4 -5.4(5) 3_666 .
C7 N1 C4 C3 -174.2(2) . .
C7 N1 C4 C5 5.3(3) . .
C2 C3 C4 N1 2.1(4) . .
C2 C3 C4 C5 -177.3(2) . .
N1 C4 C5 C6 -7.2(3) . .
C3 C4 C5 C6 172.3(2) . .
N1 C4 C5 C12 -130.4(2) . .
C3 C4 C5 C12 49.1(3) . .
N1 C4 C5 C13 108.5(2) . .
C3 C4 C5 C13 -72.0(3) . .
C12 C5 C6 C11 -52.2(4) . .
C4 C5 C6 C11 -175.0(3) . .
C13 C5 C6 C11 69.4(4) . .
C12 C5 C6 C7 129.5(2) . .
C4 C5 C6 C7 6.7(3) . .
C13 C5 C6 C7 -108.9(3) . .
C11 C6 C7 C8 -0.3(4) . .
C5 C6 C7 C8 178.2(3) . .
C11 C6 C7 N1 177.3(2) . .
C5 C6 C7 N1 -4.2(3) . .
C4 N1 C7 C8 176.6(3) . .
C4 N1 C7 C6 -0.8(3) . .
C6 C7 C8 C9 0.2(5) . .
N1 C7 C8 C9 -176.9(3) . .
C7 C8 C9 C10 -0.2(5) . .
C14 O2 C10 C9 -160.7(3) . .
C14 O2 C10 C11 18.7(5) . .
C8 C9 C10 O2 179.8(3) . .
C8 C9 C10 C11 0.4(5) . .
C7 C6 C11 C10 0.4(4) . .
C5 C6 C11 C10 -177.7(3) . .
O2 C10 C11 C6 -179.9(3) . .
C9 C10 C11 C6 -0.5(5) . .
C16 N2 C15 C32 -143.7(3) . 3_666
C15 N2 C16 O3 8.8(5) . .
C15 N2 C16 C17 -171.2(3) . .
O3 C16 C17 C18 160.0(3) . .
N2 C16 C17 C18 -20.0(4) . .
O3 C16 C17 C22 -21.4(4) . .
N2 C16 C17 C22 158.6(3) . .
C22 C17 C18 C19 1.8(4) . .
C16 C17 C18 C19 -179.6(2) . .
C17 C18 C19 C20 -1.5(4) . .
C17 C18 C19 C23 177.8(2) . .
C18 C19 C20 C21 -0.9(4) . .
C23 C19 C20 C21 179.7(3) . .
C19 C20 C21 C22 3.0(5) . .
C19 C20 C21 C39 -176.7(3) . .
C20 C21 C22 C17 -2.7(5) . .
C39 C21 C22 C17 176.9(3) . .
C18 C17 C22 C21 0.4(5) . .
C16 C17 C22 C21 -178.3(3) . .
C24 N3 C23 O4 -0.4(5) . .
C24 N3 C23 C19 178.6(3) . .
C18 C19 C23 O4 -157.7(3) . .
C20 C19 C23 O4 21.7(4) . .
C18 C19 C23 N3 23.4(4) . .
C20 C19 C23 N3 -157.2(3) . .
C23 N3 C24 C25 143.2(3) . .
N3 C24 C25 C38 110.6(3) . .
N3 C24 C25 C26 -72.0(4) . .
C38 C25 C26 C27 176.0(2) . .
C24 C25 C26 C27 -1.4(4) . .
C38 C25 C26 C31 -2.0(4) . .
C24 C25 C26 C31 -179.4(2) . .
C25 C26 C27 C28 -178.8(3) . .
C31 C26 C27 C28 -0.7(4) . .
C26 C27 C28 C29 -3.1(5) . .
C27 C28 C29 C30 3.0(6) . .
C28 C29 C30 C31 1.0(6) . .
C29 C30 C31 C32 173.0(3) . .
C29 C30 C31 C26 -4.6(5) . .
C25 C26 C31 C32 4.8(4) . .
C27 C26 C31 C32 -173.2(2) . .
C25 C26 C31 C30 -177.5(3) . .
C27 C26 C31 C30 4.4(4) . .
C30 C31 C32 C33 179.3(3) . .
C26 C31 C32 C33 -3.1(4) . .
C30 C31 C32 C15 -4.4(4) . 3_666
C26 C31 C32 C15 173.1(2) . 3_666
C31 C32 C33 C34 177.0(2) . .
C15 C32 C33 C34 0.7(4) 3_666 .
C31 C32 C33 C38 -1.3(4) . .
C15 C32 C33 C38 -177.6(2) 3_666 .
C32 C33 C34 C35 -178.7(3) . .
C38 C33 C34 C35 -0.4(4) . .
C33 C34 C35 C36 -2.8(5) . .
C34 C35 C36 C37 2.7(5) . .
C35 C36 C37 C38 0.6(5) . .
C26 C25 C38 C37 179.9(2) . .
C24 C25 C38 C37 -2.7(4) . .
C26 C25 C38 C33 -2.4(4) . .
C24 C25 C38 C33 174.9(2) . .
C36 C37 C38 C25 174.0(3) . .
C36 C37 C38 C33 -3.7(4) . .
C32 C33 C38 C25 4.1(4) . .
C34 C33 C38 C25 -174.2(2) . .
C32 C33 C38 C37 -178.1(2) . .
C34 C33 C38 C37 3.5(4) . .
C22 C21 C39 C40B 6.6(8) . .
C20 C21 C39 C40B -173.7(7) . .
C22 C21 C39 C41C -96.4(13) . .
C20 C21 C39 C41C 83.3(13) . .
C22 C21 C39 C42A 95.1(7) . .
C20 C21 C39 C42A -85.2(7) . .
C22 C21 C39 C41A -138.5(6) . .
C20 C21 C39 C41A 41.2(7) . .
C22 C21 C39 C42C 71.7(9) . .
C20 C21 C39 C42C -108.7(9) . .
C22 C21 C39 C41B -122.5(7) . .
C20 C21 C39 C41B 57.2(7) . .
C22 C21 C39 C42B 127.5(6) . .
C20 C21 C39 C42B -52.8(6) . .
C22 C21 C39 C40A -20.5(5) . .
C20 C21 C39 C40A 159.2(4) . .
C22 C21 C39 C40C 169.0(7) . .
C20 C21 C39 C40C -11.4(8) . .
